data_7002975
loop_
_publ_author_name
'Miguel, Pablo J. Sanz'
'Roitzsch, Michael'
'Yin, Lu'
'Lax, Patrick M.'
'Holland, Lars'
'Krizanovic, Olga'
'Lutterbeck, Matthias'
'Sch\"urmann, Markus'
'Fusch, Edda C.'
'Lippert, Bernhard'

_publ_section_title
;
 On the many roles of NH3 ligands in mono- and multinuclear complexes
 of platinum
;
_journal_issue 48
_journal_name_full 'Dalton Transactions'
_journal_page_first 10774
_journal_page_last 10786
_journal_paper_doi 10.1039/b916537a
_journal_year 2009
_chemical_formula_moiety '2(C10 H24 N10 O2 Pt2), Br4, 4(H2 O)'
_chemical_formula_sum 'C20 H56 Br4 N20 O8 Pt4'
_chemical_formula_weight 1804.85
_chemical_name_systematic
;
?
;
_space_group_IT_number 15
_symmetry_cell_setting monoclinic
_symmetry_space_group_name_Hall '-C 2yc'
_symmetry_space_group_name_H-M 'C 1 2/c 1'
_atom_sites_solution_hydrogens geom
_atom_sites_solution_primary direct
_atom_sites_solution_secondary difmap
_audit_creation_date 2009-07-05T16:21:05-00:00
_audit_creation_method 'WinGX routine CIF_UPDATE'
_cell_angle_alpha 90
_cell_angle_beta 103.613(12)
_cell_angle_gamma 90
_cell_formula_units_Z 2
_cell_length_a 9.8803(14)
_cell_length_b 17.537(4)
_cell_length_c 14.2272(15)
_cell_measurement_reflns_used 1809
_cell_measurement_temperature 150(2)
_cell_measurement_theta_max 28.9805
_cell_measurement_theta_min 2.3251
_cell_volume 2395.9(7)
_computing_structure_refinement 'SHELXL-97 (Sheldrick, 1997)'
_computing_structure_solution 'SHELXS-97 (Sheldrick, 1990)'
_diffrn_ambient_temperature 150(2)
_diffrn_measured_fraction_theta_full 0.967
_diffrn_measured_fraction_theta_max 0.824
_diffrn_radiation_monochromator graphite
_diffrn_radiation_type MoK\a
_diffrn_radiation_wavelength 0.71073
_diffrn_reflns_av_R_equivalents 0.0708
_diffrn_reflns_av_unetI/netI 0.2184
_diffrn_reflns_limit_h_max 11
_diffrn_reflns_limit_h_min -13
_diffrn_reflns_limit_k_max 22
_diffrn_reflns_limit_k_min -23
_diffrn_reflns_limit_l_max 19
_diffrn_reflns_limit_l_min -18
_diffrn_reflns_number 6204
_diffrn_reflns_theta_full 25
_diffrn_reflns_theta_max 29.01
_diffrn_reflns_theta_min 2.32
_exptl_absorpt_coefficient_mu 15.035
_exptl_absorpt_correction_T_max 0.222
_exptl_absorpt_correction_T_min 0.173
_exptl_absorpt_correction_type multi-scan
_exptl_absorpt_process_details sadabs
_exptl_crystal_colour colorless
_exptl_crystal_density_diffrn 2.502
_exptl_crystal_density_method 'not measured'
_exptl_crystal_description prisms
_exptl_crystal_F_000 1664
_exptl_crystal_size_max 0.3
_exptl_crystal_size_mid 0.1
_exptl_crystal_size_min 0.1
_refine_diff_density_max 3.686
_refine_diff_density_min -2.288
_refine_diff_density_rms 0.323
_refine_ls_extinction_method none
_refine_ls_goodness_of_fit_ref 0.841
_refine_ls_hydrogen_treatment constr
_refine_ls_matrix_type full
_refine_ls_number_parameters 142
_refine_ls_number_reflns 2640
_refine_ls_number_restraints 0
_refine_ls_restrained_S_all 0.841
_refine_ls_R_factor_all 0.1187
_refine_ls_R_factor_gt 0.054
_refine_ls_shift/su_max 0
_refine_ls_shift/su_mean 0
_refine_ls_structure_factor_coef Fsqd
_refine_ls_weighting_details 'calc w=1/[\s^2^(Fo^2^)+(0.0502P)^2^+0.0000P] where P=(Fo^2^+2Fc^2^)/3'
_refine_ls_weighting_scheme calc
_refine_ls_wR_factor_gt 0.111
_refine_ls_wR_factor_ref 0.1189
_reflns_number_gt 1316
_reflns_number_total 2640
_reflns_threshold_expression >2sigma(I)
_cod_data_source_file b916537a.txt
_cod_data_source_block 1b
_cod_original_cell_volume 2395.9(6)
_cod_original_sg_symbol_H-M C2/c
_cod_database_code 7002975

loop_
_symmetry_equiv_pos_as_xyz
'x, y, z'
'-x, y, -z+1/2'
'x+1/2, y+1/2, z'
'-x+1/2, y+1/2, -z+1/2'
'-x, -y, -z'
'x, -y, z-1/2'
'-x+1/2, -y+1/2, -z'
'x+1/2, -y+1/2, z-1/2'

loop_
_atom_site_label
_atom_site_type_symbol
_atom_site_fract_x
_atom_site_fract_y
_atom_site_fract_z
_atom_site_U_iso_or_equiv
_atom_site_adp_type
_atom_site_occupancy
_atom_site_symmetry_multiplicity
_atom_site_calc_flag
_atom_site_refinement_flags
_atom_site_disorder_assembly
_atom_site_disorder_group
Pt1 Pt -0.11602(6) 0.20311(4) 0.16205(4) 0.02157(18) Uani 1 1 d . . .
O2 O -0.1177(11) 0.1542(6) -0.0448(7) 0.028(3) Uani 1 1 d . . .
N1 N 0.0744(13) 0.0819(9) -0.0285(8) 0.032(4) Uani 1 1 d . . .
N3 N 0.0169(12) 0.1358(7) 0.1084(8) 0.017(3) Uani 1 1 d . . .
N4 N 0.1664(12) 0.1170(8) 0.2604(8) 0.025(3) Uani 1 1 d . . .
H4A H 0.2209 0.0836 0.2939 0.03 Uiso 1 1 d R . .
N10 N -0.2495(13) 0.2698(8) 0.2185(8) 0.033(4) Uani 1 1 d . . .
H10A H -0.3232 0.2418 0.2222 0.04 Uiso 1 1 d R . .
H10B H -0.2772 0.3097 0.18 0.04 Uiso 1 1 d R . .
H10C H -0.2069 0.2861 0.2772 0.04 Uiso 1 1 d R . .
N20 N -0.0865(12) 0.2928(9) 0.0760(7) 0.027(3) Uani 1 1 d . . .
H20A H -0.0151 0.283 0.0496 0.033 Uiso 1 1 d R . .
H20B H -0.0687 0.3348 0.1119 0.033 Uiso 1 1 d R . .
H20C H -0.1632 0.2998 0.0294 0.033 Uiso 1 1 d R . .
C1 C 0.0537(17) 0.0771(11) -0.1362(9) 0.034(5) Uani 1 1 d . . .
H1A H -0.0459 0.0727 -0.1664 0.051 Uiso 1 1 calc R . .
H1B H 0.1027 0.0322 -0.1526 0.051 Uiso 1 1 calc R . .
H1C H 0.0909 0.1231 -0.16 0.051 Uiso 1 1 calc R . .
C2 C -0.0153(16) 0.1263(9) 0.0083(10) 0.022(4) Uani 1 1 d . . .
C4 C 0.1309(17) 0.1011(10) 0.1661(10) 0.029(4) Uani 1 1 d . . .
C5 C 0.2125(16) 0.0504(9) 0.1272(9) 0.020(4) Uani 1 1 d . . .
H5A H 0.286 0.0224 0.1674 0.024 Uiso 1 1 calc R . .
C6 C 0.1825(15) 0.0430(11) 0.0306(10) 0.031(5) Uani 1 1 d . . .
H6A H 0.2378 0.0099 0.0022 0.038 Uiso 1 1 calc R . .
Br1 Br 0.0786(5) 0.4752(4) 0.1361(4) 0.101(2) Uani 0.5 1 d P . .
Br3 Br 0 0.4217(6) 0.25 0.166(6) Uani 0.5 2 d SP . .
Br2 Br 0.25 0.25 0 0.0547(17) Uani 0.5 2 d SP . .
O1W O 0.4930(19) 0.1762(13) 0.1541(16) 0.153(10) Uani 1 1 d . . .
H1W H 0.4212 0.1983 0.1643 0.23 Uiso 1 1 d R . .
H2W H 0.4667 0.1345 0.1251 0.237 Uiso 1 1 d R . .

loop_
_atom_site_aniso_label
_atom_site_aniso_U_11
_atom_site_aniso_U_22
_atom_site_aniso_U_33
_atom_site_aniso_U_23
_atom_site_aniso_U_13
_atom_site_aniso_U_12
Pt1 0.0213(3) 0.0297(4) 0.0121(2) 0.0006(4) 0.00081(18) 0.0035(5)
O2 0.038(7) 0.030(8) 0.014(5) 0.000(5) -0.001(5) 0.020(6)
N1 0.031(8) 0.055(11) 0.010(6) 0.000(7) 0.004(6) 0.004(8)
N3 0.011(6) 0.021(8) 0.018(6) -0.009(6) 0.001(5) -0.009(6)
N4 0.022(7) 0.027(9) 0.027(7) 0.010(7) 0.006(6) 0.004(7)
N10 0.023(7) 0.044(11) 0.027(7) 0.000(7) -0.003(6) 0.016(7)
N20 0.038(7) 0.023(8) 0.018(6) -0.004(7) 0.001(5) -0.003(8)
C1 0.047(11) 0.047(13) 0.012(8) -0.001(8) 0.015(7) 0.003(10)
C2 0.035(9) 0.014(9) 0.015(7) -0.006(7) 0.002(7) 0.001(8)
C4 0.045(10) 0.036(12) 0.006(7) -0.010(8) 0.009(7) -0.013(10)
C5 0.031(9) 0.017(9) 0.015(7) 0.004(7) 0.011(7) -0.002(8)
C6 0.011(8) 0.056(14) 0.027(9) 0.012(9) 0.004(7) -0.010(8)
Br1 0.049(3) 0.173(7) 0.084(4) -0.075(4) 0.021(3) -0.021(4)
Br3 0.202(12) 0.067(7) 0.157(9) 0 -0.104(9) 0
Br2 0.040(3) 0.029(4) 0.094(5) 0.020(3) 0.013(3) -0.009(3)
O1W 0.066(12) 0.18(3) 0.21(2) -0.062(19) 0.016(14) -0.024(15)

loop_
_atom_type_symbol
_atom_type_description
_atom_type_scat_dispersion_real
_atom_type_scat_dispersion_imag
_atom_type_scat_source
C C 0.0033 0.0016 'International Tables Vol C Tables 4.2.6.8 and 6.1.1.4'
H H 0 0 'International Tables Vol C Tables 4.2.6.8 and 6.1.1.4'
Br Br -0.2901 2.4595 'International Tables Vol C Tables 4.2.6.8 and 6.1.1.4'
N N 0.0061 0.0033 'International Tables Vol C Tables 4.2.6.8 and 6.1.1.4'
O O 0.0106 0.006 'International Tables Vol C Tables 4.2.6.8 and 6.1.1.4'
Pt Pt -1.7033 8.3905 'International Tables Vol C Tables 4.2.6.8 and 6.1.1.4'

loop_
_geom_angle_atom_site_label_1
_geom_angle_atom_site_label_2
_geom_angle_atom_site_label_3
_geom_angle
_geom_angle_site_symmetry_1
_geom_angle_site_symmetry_3
_geom_angle_publ_flag
N4 Pt1 N10 87.1(5) 2 . ?
N4 Pt1 N3 92.0(5) 2 . ?
N10 Pt1 N3 178.9(5) . . ?
N4 Pt1 N20 173.9(5) 2 . ?
N10 Pt1 N20 89.5(5) . . ?
N3 Pt1 N20 91.5(5) . . ?
N4 Pt1 Pt1 77.2(3) 2 2 ?
N10 Pt1 Pt1 96.3(3) . 2 ?
N3 Pt1 Pt1 83.0(3) . 2 ?
N20 Pt1 Pt1 108.2(3) . 2 ?
C6 N1 C2 121.8(13) . . ?
C6 N1 C1 119.7(13) . . ?
C2 N1 C1 118.5(13) . . ?
C4 N3 C2 121.1(13) . . ?
C4 N3 Pt1 122.9(9) . . ?
C2 N3 Pt1 116.0(10) . . ?
C4 N4 Pt1 132.3(12) . 2 ?
C4 N4 H4A 113.2 . . ?
Pt1 N4 H4A 114.5 2 . ?
Pt1 N10 H10A 108.5 . . ?
Pt1 N10 H10B 109.8 . . ?
H10A N10 H10B 109.5 . . ?
Pt1 N10 H10C 110.1 . . ?
H10A N10 H10C 109.5 . . ?
H10B N10 H10C 109.5 . . ?
Pt1 N20 H20A 109.8 . . ?
Pt1 N20 H20B 109.1 . . ?
H20A N20 H20B 109.5 . . ?
Pt1 N20 H20C 109.4 . . ?
H20A N20 H20C 109.5 . . ?
H20B N20 H20C 109.5 . . ?
N1 C1 H1A 109.5 . . ?
N1 C1 H1B 109.5 . . ?
H1A C1 H1B 109.5 . . ?
N1 C1 H1C 109.5 . . ?
H1A C1 H1C 109.5 . . ?
H1B C1 H1C 109.5 . . ?
O2 C2 N3 123.0(14) . . ?
O2 C2 N1 120.6(13) . . ?
N3 C2 N1 116.4(13) . . ?
N3 C4 N4 119.5(15) . . ?
N3 C4 C5 120.9(13) . . ?
N4 C4 C5 119.5(15) . . ?
C6 C5 C4 117.3(15) . . ?
C6 C5 H5A 121.4 . . ?
C4 C5 H5A 121.4 . . ?
C5 C6 N1 122.0(16) . . ?
C5 C6 H6A 119 . . ?
N1 C6 H6A 119 . . ?
Br1 Br3 Br1 128.7(6) 2 . ?
H1W O1W H2W 107.7 . . ?

loop_
_geom_bond_atom_site_label_1
_geom_bond_atom_site_label_2
_geom_bond_distance
_geom_bond_site_symmetry_2
_geom_bond_publ_flag
Pt1 N4 2.000(13) 2 ?
Pt1 N10 2.062(12) . ?
Pt1 N3 2.043(12) . ?
Pt1 N20 2.057(13) . ?
Pt1 Pt1 2.9695(13) 2 ?
O2 C2 1.214(17) . ?
N1 C6 1.375(19) . ?
N1 C2 1.373(19) . ?
N1 C1 1.500(16) . ?
N3 C4 1.370(19) . ?
N3 C2 1.394(17) . ?
N4 C4 1.335(16) . ?
N4 Pt1 2.000(13) 2 ?
N4 H4A 0.8599 . ?
N10 H10A 0.89 . ?
N10 H10B 0.8899 . ?
N10 H10C 0.89 . ?
N20 H20A 0.89 . ?
N20 H20B 0.89 . ?
N20 H20C 0.89 . ?
C1 H1A 0.98 . ?
C1 H1B 0.98 . ?
C1 H1C 0.98 . ?
C4 C5 1.40(2) . ?
C5 C6 1.342(18) . ?
C5 H5A 0.95 . ?
C6 H6A 0.95 . ?
Br1 Br3 2.169(7) . ?
Br3 Br1 2.169(7) 2 ?
O1W H1W 0.8504 . ?
O1W H2W 0.8501 . ?

loop_
_geom_torsion_atom_site_label_1
_geom_torsion_atom_site_label_2
_geom_torsion_atom_site_label_3
_geom_torsion_atom_site_label_4
_geom_torsion
_geom_torsion_site_symmetry_1
_geom_torsion_site_symmetry_2
_geom_torsion_site_symmetry_3
_geom_torsion_site_symmetry_4
_geom_torsion_publ_flag
N4 Pt1 N3 C4 -60.9(12) 2 . . . ?
N20 Pt1 N3 C4 124.1(12) . . . . ?
Pt1 Pt1 N3 C4 15.9(11) 2 . . . ?
N4 Pt1 N3 C2 118.7(11) 2 . . . ?
N20 Pt1 N3 C2 -56.3(11) . . . . ?
Pt1 Pt1 N3 C2 -164.4(10) 2 . . . ?
C4 N3 C2 O2 177.7(15) . . . . ?
Pt1 N3 C2 O2 -2(2) . . . . ?
C4 N3 C2 N1 -1(2) . . . . ?
Pt1 N3 C2 N1 179.2(11) . . . . ?
C6 N1 C2 O2 -172.9(16) . . . . ?
C1 N1 C2 O2 8(2) . . . . ?
C6 N1 C2 N3 6(2) . . . . ?
C1 N1 C2 N3 -173.3(13) . . . . ?
C2 N3 C4 N4 173.6(13) . . . . ?
Pt1 N3 C4 N4 -7(2) . . . . ?
C2 N3 C4 C5 -5(2) . . . . ?
Pt1 N3 C4 C5 174.6(11) . . . . ?
Pt1 N4 C4 N3 -18(2) 2 . . . ?
Pt1 N4 C4 C5 160.7(12) 2 . . . ?
N3 C4 C5 C6 6(2) . . . . ?
N4 C4 C5 C6 -172.3(15) . . . . ?
C4 C5 C6 N1 -1(2) . . . . ?
C2 N1 C6 C5 -5(2) . . . . ?
C1 N1 C6 C5 174.5(15) . . . . ?
